data_1570419
loop_
_publ_author_name
'He, Tao-Bin'
'Yan, Bing-Chao'
'Zhou, Yuan-Fei'
'Sang, Yue-Qian'
'Li, Xiao-Nian'
'Sun, Han-Dong'
'Wang, Chu'
'Xue, Xiao-Song'
'Puno, Pema-Tenzin'

_publ_section_title
;
 Discovery and bioinspired total syntheses of unprecedented
 sesquiterpenoid dimers unveiled bifurcating [4 + 2] cycloaddition and
 target differentiation of enantiomers.
;
_journal_issue 4
_journal_name_full 'Chemical science'
_journal_page_first 1260
_journal_page_last 1270
_journal_paper_doi 10.1039/d3sc05233h
_journal_volume 15
_journal_year 2024
_chemical_absolute_configuration ad
_chemical_formula_moiety 'C30 H34 O4'
_chemical_formula_sum 'C30 H34 O4'
_chemical_formula_weight 458.57
_space_group_crystal_system orthorhombic
_space_group_IT_number 19
_space_group_name_Hall 'P 2ac 2ab'
_space_group_name_H-M_alt 'P 21 21 21'
_atom_sites_solution_hydrogens geom
_atom_sites_solution_primary direct
_atom_sites_solution_secondary difmap
_audit_creation_method SHELXL-2014/7
_audit_update_record
;
2022-10-14 deposited with the CCDC.	2023-11-28 downloaded from the CCDC.
;
_cell_angle_alpha 90
_cell_angle_beta 90
_cell_angle_gamma 90
_cell_formula_units_Z 4
_cell_length_a 8.7346(3)
_cell_length_b 9.9202(3)
_cell_length_c 28.6562(8)
_cell_measurement_reflns_used 9910
_cell_measurement_temperature 100(2)
_cell_measurement_theta_max 68.94
_cell_measurement_theta_min 4.72
_cell_volume 2483.03(13)
_computing_cell_refinement 'Bruker SAINT'
_computing_data_collection 'Bruker APEX2'
_computing_data_reduction 'Bruker SAINT'
_computing_molecular_graphics 'Bruker SHELXTL'
_computing_publication_material 'Bruker SHELXTL'
_computing_structure_refinement 'SHELXL-2014 (Sheldrick 2014)'
_computing_structure_solution 'SHELXS-97 (Sheldrick 2008)'
_diffrn_ambient_temperature 100(2)
_diffrn_measured_fraction_theta_full 0.976
_diffrn_measured_fraction_theta_max 0.957
_diffrn_measurement_device_type 'Bruker APEX-II CCD'
_diffrn_measurement_method '\f and \w scans'
_diffrn_radiation_type CuK\a
_diffrn_radiation_wavelength 1.54178
_diffrn_reflns_av_R_equivalents 0.0539
_diffrn_reflns_av_unetI/netI 0.0507
_diffrn_reflns_Laue_measured_fraction_full 0.976
_diffrn_reflns_Laue_measured_fraction_max 0.957
_diffrn_reflns_limit_h_max 10
_diffrn_reflns_limit_h_min -8
_diffrn_reflns_limit_k_max 10
_diffrn_reflns_limit_k_min -11
_diffrn_reflns_limit_l_max 34
_diffrn_reflns_limit_l_min -30
_diffrn_reflns_number 12892
_diffrn_reflns_point_group_measured_fraction_full 0.963
_diffrn_reflns_point_group_measured_fraction_max 0.940
_diffrn_reflns_theta_full 67.679
_diffrn_reflns_theta_max 69.183
_diffrn_reflns_theta_min 4.717
_diffrn_source 'fine-focus sealed tube'
_exptl_absorpt_coefficient_mu 0.634
_exptl_absorpt_correction_type multi-scan
_exptl_absorpt_process_details sadabs
_exptl_crystal_colour colourless
_exptl_crystal_density_diffrn 1.227
_exptl_crystal_description plate
_exptl_crystal_F_000 984
_exptl_crystal_size_max 0.900
_exptl_crystal_size_mid 0.560
_exptl_crystal_size_min 0.070
_exptl_transmission_factor_max 0.5853
_exptl_transmission_factor_min 0.3368
_refine_diff_density_max 0.400
_refine_diff_density_min -0.502
_refine_diff_density_rms 0.111
_refine_ls_abs_structure_details
;
 Flack x determined using 1779 quotients [(I+)-(I-)]/[(I+)+(I-)]
 (Parsons, Flack and Wagner, Acta Cryst. B69 (2013) 249-259).
;
_refine_ls_abs_structure_Flack 0.12(7)
_refine_ls_extinction_method none
_refine_ls_goodness_of_fit_ref 1.085
_refine_ls_hydrogen_treatment constr
_refine_ls_matrix_type full
_refine_ls_number_parameters 315
_refine_ls_number_reflns 4364
_refine_ls_number_restraints 0
_refine_ls_restrained_S_all 1.085
_refine_ls_R_factor_all 0.0514
_refine_ls_R_factor_gt 0.0511
_refine_ls_shift/su_max 0.000
_refine_ls_shift/su_mean 0.000
_refine_ls_structure_factor_coef Fsqd
_refine_ls_weighting_details 'w=1/[\s^2^(Fo^2^)+(0.1004P)^2^+0.8073P] where P=(Fo^2^+2Fc^2^)/3'
_refine_ls_weighting_scheme calc
_refine_ls_wR_factor_gt 0.1454
_refine_ls_wR_factor_ref 0.1463
_reflns_Friedel_coverage 0.709
_reflns_Friedel_fraction_full 0.944
_reflns_Friedel_fraction_max 0.916
_reflns_number_gt 4314
_reflns_number_total 4364
_reflns_threshold_expression 'I > 2\s(I)'
_cod_data_source_file d3sc05233h2.cif
_cod_data_source_block cu_she149_0m
_cod_depositor_comments 'Adding full bibliography for 1570418--1570425.cif.'
_cod_database_code 1570419
_shelx_shelxl_version_number 2014/7
_shelx_space_group_comment
;
The symmetry employed for this shelxl refinement is uniquely defined
by the following loop, which should always be used as a source of
symmetry information in preference to the above space-group names.
They are only intended as comments.
;
_shelx_estimated_absorpt_t_min 0.599
_shelx_estimated_absorpt_t_max 0.957

loop_
_space_group_symop_operation_xyz
'x, y, z'
'x+1/2, -y+1/2, -z'
'-x, y+1/2, -z+1/2'
'-x+1/2, -y, z+1/2'

loop_
_atom_site_label
_atom_site_type_symbol
_atom_site_fract_x
_atom_site_fract_y
_atom_site_fract_z
_atom_site_U_iso_or_equiv
_atom_site_adp_type
_atom_site_occupancy
_atom_site_site_symmetry_order
_atom_site_calc_flag
_atom_site_refinement_flags_posn
_atom_site_refinement_flags_adp
_atom_site_refinement_flags_occupancy
_atom_site_disorder_assembly
_atom_site_disorder_group
O1 O 0.9799(2) 0.4708(2) 0.81520(7) 0.0208(5) Uani 1 1 d . . . . .
O2 O 0.7293(2) 0.3449(2) 0.78789(6) 0.0177(5) Uani 1 1 d . . . . .
H2 H 0.8053 0.3770 0.7738 0.027 Uiso 1 1 calc R U . . .
O3 O 0.2932(2) 0.7079(2) 0.90567(7) 0.0261(5) Uani 1 1 d . . . . .
O4 O 0.2742(2) 0.4620(2) 0.84909(7) 0.0204(5) Uani 1 1 d . . . . .
H4 H 0.1839 0.4733 0.8398 0.031 Uiso 1 1 calc R U . . .
C1 C 0.6753(4) 0.5651(3) 0.99981(10) 0.0193(6) Uani 1 1 d . . . . .
H1 H 0.6924 0.5962 1.0307 0.023 Uiso 1 1 calc R U . . .
C2 C 0.7953(3) 0.5644(3) 0.97037(9) 0.0153(6) Uani 1 1 d . . . . .
C3 C 0.7769(3) 0.5186(3) 0.92191(9) 0.0132(6) Uani 1 1 d . . . . .
C4 C 0.6137(3) 0.5044(3) 0.90386(9) 0.0117(5) Uani 1 1 d . . . . .
C5 C 0.5615(3) 0.6574(3) 0.89638(9) 0.0130(5) Uani 1 1 d . . . . .
H5 H 0.5782 0.7118 0.9253 0.016 Uiso 1 1 calc R U . . .
C6 C 0.6475(3) 0.7168(3) 0.85553(9) 0.0145(6) Uani 1 1 d . . . . .
C7 C 0.6250(3) 0.6497(3) 0.81333(9) 0.0143(6) Uani 1 1 d . . . . .
C8 C 0.7017(3) 0.6901(3) 0.77278(10) 0.0183(6) Uani 1 1 d . . . . .
C9 C 0.6920(4) 0.6195(3) 0.72688(10) 0.0249(7) Uani 1 1 d . . . . .
C10 C 0.5495(4) 0.5876(4) 0.70635(10) 0.0260(7) Uani 1 1 d . . . . .
H10A H 0.5460 0.5466 0.6764 0.031 Uiso 1 1 calc R U . . .
H10B H 0.4571 0.6071 0.7225 0.031 Uiso 1 1 calc R U . . .
C11 C 0.4363(3) 0.2012(3) 0.93032(10) 0.0208(6) Uani 1 1 d . . . . .
H11A H 0.4483 0.1076 0.9363 0.025 Uiso 1 1 calc R U . . .
H11B H 0.3556 0.2318 0.9108 0.025 Uiso 1 1 calc R U . . .
C12 C 0.5329(3) 0.2899(3) 0.94949(9) 0.0166(6) Uani 1 1 d . . . . .
C13 C 0.6618(4) 0.2448(3) 0.98063(11) 0.0223(6) Uani 1 1 d . . . . .
H13A H 0.6718 0.1465 0.9789 0.033 Uiso 1 1 calc R U . . .
H13B H 0.6400 0.2716 1.0129 0.033 Uiso 1 1 calc R U . . .
H13C H 0.7575 0.2869 0.9704 0.033 Uiso 1 1 calc R U . . .
C14 C 0.5071(3) 0.4405(3) 0.94166(9) 0.0152(6) Uani 1 1 d . . . . .
H14 H 0.3998 0.4505 0.9300 0.018 Uiso 1 1 calc R U . . .
C15 C 0.8980(3) 0.5085(3) 0.89295(9) 0.0153(6) Uani 1 1 d . . . . .
H15 H 0.9963 0.5355 0.9037 0.018 Uiso 1 1 calc R U . . .
C16 C 0.8816(3) 0.4574(3) 0.84583(9) 0.0145(6) Uani 1 1 d . . . . .
C17 C 0.7441(3) 0.3694(3) 0.83615(9) 0.0135(6) Uani 1 1 d . . . . .
C18 C 0.7793(3) 0.2324(3) 0.85966(10) 0.0182(6) Uani 1 1 d . . . . .
H18A H 0.8739 0.1951 0.8466 0.027 Uiso 1 1 calc R U . . .
H18B H 0.6946 0.1698 0.8539 0.027 Uiso 1 1 calc R U . . .
H18C H 0.7918 0.2456 0.8933 0.027 Uiso 1 1 calc R U . . .
C19 C 0.5945(3) 0.4321(3) 0.85573(9) 0.0120(5) Uani 1 1 d . . . . .
H19 H 0.5207 0.3563 0.8606 0.014 Uiso 1 1 calc R U . . .
C20 C 0.5211(3) 0.5284(3) 0.81914(9) 0.0140(6) Uani 1 1 d . . . . .
H20 H 0.5082 0.4809 0.7886 0.017 Uiso 1 1 calc R U . . .
C21 C 0.7993(4) 0.8021(3) 0.77694(11) 0.0240(7) Uani 1 1 d . . . . .
H21 H 0.8524 0.8332 0.7501 0.029 Uiso 1 1 calc R U . . .
C22 C 0.8204(3) 0.8679(3) 0.81862(11) 0.0232(7) Uani 1 1 d . . . . .
H22 H 0.8877 0.9431 0.8197 0.028 Uiso 1 1 calc R U . . .
C23 C 0.7467(3) 0.8280(3) 0.85919(10) 0.0180(6) Uani 1 1 d . . . . .
C24 C 0.3929(3) 0.6554(3) 0.88284(9) 0.0159(6) Uani 1 1 d . . . . .
C25 C 0.3639(3) 0.5777(3) 0.83754(9) 0.0160(6) Uani 1 1 d . . . . .
C26 C 0.2802(3) 0.6675(3) 0.80279(10) 0.0211(6) Uani 1 1 d . . . . .
H26A H 0.1878 0.7043 0.8174 0.032 Uiso 1 1 calc R U . . .
H26B H 0.2515 0.6143 0.7753 0.032 Uiso 1 1 calc R U . . .
H26C H 0.3474 0.7416 0.7933 0.032 Uiso 1 1 calc R U . . .
C27 C 0.7754(4) 0.8983(3) 0.90483(11) 0.0249(7) Uani 1 1 d . . . . .
H27A H 0.6829 0.9471 0.9143 0.037 Uiso 1 1 calc R U . . .
H27B H 0.8601 0.9622 0.9012 0.037 Uiso 1 1 calc R U . . .
H27C H 0.8019 0.8316 0.9287 0.037 Uiso 1 1 calc R U . . .
C28 C 0.8315(4) 0.5915(4) 0.70365(14) 0.0360(9) Uani 1 1 d . . . . .
H28A H 0.8770 0.6760 0.6926 0.054 Uiso 1 1 calc R U . . .
H28B H 0.8118 0.5321 0.6770 0.054 Uiso 1 1 calc R U . . .
H28C H 0.9023 0.5471 0.7253 0.054 Uiso 1 1 calc R U . . .
C29 C 0.5167(3) 0.5205(3) 0.98740(9) 0.0198(6) Uani 1 1 d . . . . .
H29A H 0.4502 0.6010 0.9848 0.024 Uiso 1 1 calc R U . . .
H29B H 0.4762 0.4639 1.0131 0.024 Uiso 1 1 calc R U . . .
C30 C 0.9521(4) 0.6061(3) 0.98647(10) 0.0226(7) Uani 1 1 d . . . . .
H30A H 0.9460 0.6406 1.0185 0.034 Uiso 1 1 calc R U . . .
H30B H 0.9917 0.6767 0.9658 0.034 Uiso 1 1 calc R U . . .
H30C H 1.0209 0.5281 0.9856 0.034 Uiso 1 1 calc R U . . .

loop_
_atom_site_aniso_label
_atom_site_aniso_U_11
_atom_site_aniso_U_22
_atom_site_aniso_U_33
_atom_site_aniso_U_23
_atom_site_aniso_U_13
_atom_site_aniso_U_12
O1 0.0070(9) 0.0384(12) 0.0171(10) 0.0000(9) 0.0022(8) 0.0003(8)
O2 0.0099(9) 0.0325(11) 0.0107(9) -0.0044(8) 0.0013(7) -0.0034(9)
O3 0.0147(11) 0.0408(13) 0.0227(11) -0.0017(10) 0.0044(8) 0.0097(10)
O4 0.0045(8) 0.0324(11) 0.0245(10) 0.0071(9) -0.0015(8) -0.0036(8)
C1 0.0257(16) 0.0224(14) 0.0099(12) -0.0024(11) -0.0025(11) 0.0022(12)
C2 0.0166(15) 0.0176(13) 0.0119(13) -0.0002(10) -0.0055(10) 0.0011(11)
C3 0.0101(13) 0.0176(13) 0.0119(12) 0.0018(10) -0.0039(10) -0.0005(10)
C4 0.0057(12) 0.0198(13) 0.0095(12) 0.0013(10) -0.0006(9) -0.0003(10)
C5 0.0091(12) 0.0196(13) 0.0103(11) -0.0016(10) -0.0001(10) 0.0032(10)
C6 0.0058(12) 0.0242(14) 0.0134(13) 0.0027(11) -0.0009(10) 0.0032(11)
C7 0.0049(12) 0.0250(14) 0.0131(12) 0.0026(11) -0.0004(10) 0.0022(11)
C8 0.0128(14) 0.0275(15) 0.0145(13) 0.0027(12) 0.0037(10) 0.0029(12)
C9 0.0288(18) 0.0329(17) 0.0131(13) 0.0061(12) 0.0085(12) -0.0030(14)
C10 0.0204(16) 0.0465(19) 0.0111(13) -0.0018(13) -0.0050(12) 0.0062(14)
C11 0.0157(14) 0.0290(15) 0.0177(13) 0.0050(12) 0.0034(11) -0.0033(12)
C12 0.0143(13) 0.0248(15) 0.0109(11) 0.0036(11) 0.0040(10) -0.0014(11)
C13 0.0214(15) 0.0249(14) 0.0205(14) 0.0053(12) -0.0027(12) 0.0002(12)
C14 0.0085(12) 0.0267(15) 0.0103(12) 0.0006(11) 0.0018(10) 0.0003(11)
C15 0.0069(12) 0.0230(14) 0.0161(13) -0.0004(11) -0.0056(10) -0.0015(10)
C16 0.0045(12) 0.0250(14) 0.0140(13) 0.0020(11) -0.0003(10) 0.0025(11)
C17 0.0081(13) 0.0225(13) 0.0099(11) -0.0024(10) -0.0008(10) 0.0000(10)
C18 0.0115(13) 0.0232(15) 0.0200(13) -0.0016(11) -0.0003(11) 0.0016(11)
C19 0.0043(12) 0.0223(14) 0.0094(11) 0.0005(11) 0.0005(9) -0.0017(10)
C20 0.0042(12) 0.0284(15) 0.0094(12) 0.0002(10) -0.0001(9) -0.0009(11)
C21 0.0164(15) 0.0331(16) 0.0226(14) 0.0089(13) 0.0077(12) -0.0016(13)
C22 0.0130(14) 0.0276(16) 0.0291(16) 0.0039(13) 0.0007(12) -0.0043(12)
C23 0.0113(13) 0.0219(15) 0.0210(14) 0.0029(12) -0.0017(11) 0.0033(11)
C24 0.0104(14) 0.0259(14) 0.0114(12) 0.0054(11) 0.0030(10) 0.0049(11)
C25 0.0031(12) 0.0332(16) 0.0117(12) 0.0044(12) -0.0002(10) 0.0013(11)
C26 0.0100(13) 0.0351(17) 0.0183(13) 0.0051(12) -0.0022(11) 0.0030(12)
C27 0.0259(16) 0.0244(15) 0.0244(15) 0.0003(12) -0.0054(13) -0.0035(13)
C28 0.0216(18) 0.050(2) 0.0360(19) -0.0115(17) 0.0152(15) -0.0006(15)
C29 0.0198(14) 0.0291(16) 0.0105(13) 0.0003(11) 0.0054(11) 0.0023(12)
C30 0.0211(16) 0.0294(16) 0.0173(13) 0.0005(12) -0.0103(12) -0.0044(13)

loop_
_atom_type_symbol
_atom_type_description
_atom_type_scat_dispersion_real
_atom_type_scat_dispersion_imag
_atom_type_scat_source
C C 0.0181 0.0091 'International Tables Vol C Tables 4.2.6.8 and 6.1.1.4'
H H 0.0000 0.0000 'International Tables Vol C Tables 4.2.6.8 and 6.1.1.4'
O O 0.0492 0.0322 'International Tables Vol C Tables 4.2.6.8 and 6.1.1.4'

loop_
_geom_angle_atom_site_label_1
_geom_angle_atom_site_label_2
_geom_angle_atom_site_label_3
_geom_angle
_geom_angle_site_symmetry_1
_geom_angle_site_symmetry_3
_geom_angle_publ_flag
C17 O2 H2 109.5 . . ?
C25 O4 H4 109.5 . . ?
C2 C1 C29 124.8(2) . . ?
C2 C1 H1 117.6 . . ?
C29 C1 H1 117.6 . . ?
C1 C2 C3 120.6(3) . . ?
C1 C2 C30 121.1(2) . . ?
C3 C2 C30 118.3(2) . . ?
C15 C3 C2 121.3(3) . . ?
C15 C3 C4 121.2(2) . . ?
C2 C3 C4 116.8(2) . . ?
C3 C4 C14 111.1(2) . . ?
C3 C4 C19 116.3(2) . . ?
C14 C4 C19 111.2(2) . . ?
C3 C4 C5 103.0(2) . . ?
C14 C4 C5 107.9(2) . . ?
C19 C4 C5 106.6(2) . . ?
C6 C5 C24 106.8(2) . . ?
C6 C5 C4 109.4(2) . . ?
C24 C5 C4 107.3(2) . . ?
C6 C5 H5 111.1 . . ?
C24 C5 H5 111.1 . . ?
C4 C5 H5 111.1 . . ?
C7 C6 C23 121.8(3) . . ?
C7 C6 C5 114.5(2) . . ?
C23 C6 C5 123.7(2) . . ?
C6 C7 C8 121.0(3) . . ?
C6 C7 C20 111.6(2) . . ?
C8 C7 C20 127.2(3) . . ?
C7 C8 C21 116.5(3) . . ?
C7 C8 C9 124.7(3) . . ?
C21 C8 C9 118.7(3) . . ?
C10 C9 C28 121.2(3) . . ?
C10 C9 C8 121.5(3) . . ?
C28 C9 C8 117.2(3) . . ?
C9 C10 H10A 120.0 . . ?
C9 C10 H10B 120.0 . . ?
H10A C10 H10B 120.0 . . ?
C12 C11 H11A 120.0 . . ?
C12 C11 H11B 120.0 . . ?
H11A C11 H11B 120.0 . . ?
C11 C12 C13 121.3(3) . . ?
C11 C12 C14 119.4(3) . . ?
C13 C12 C14 119.2(3) . . ?
C12 C13 H13A 109.5 . . ?
C12 C13 H13B 109.5 . . ?
H13A C13 H13B 109.5 . . ?
C12 C13 H13C 109.5 . . ?
H13A C13 H13C 109.5 . . ?
H13B C13 H13C 109.5 . . ?
C12 C14 C29 111.9(2) . . ?
C12 C14 C4 114.3(2) . . ?
C29 C14 C4 110.5(2) . . ?
C12 C14 H14 106.6 . . ?
C29 C14 H14 106.6 . . ?
C4 C14 H14 106.6 . . ?
C3 C15 C16 121.4(2) . . ?
C3 C15 H15 119.3 . . ?
C16 C15 H15 119.3 . . ?
O1 C16 C15 123.7(3) . . ?
O1 C16 C17 119.0(2) . . ?
C15 C16 C17 116.9(2) . . ?
O2 C17 C16 110.7(2) . . ?
O2 C17 C18 107.1(2) . . ?
C16 C17 C18 105.6(2) . . ?
O2 C17 C19 110.3(2) . . ?
C16 C17 C19 111.8(2) . . ?
C18 C17 C19 111.2(2) . . ?
C17 C18 H18A 109.5 . . ?
C17 C18 H18B 109.5 . . ?
H18A C18 H18B 109.5 . . ?
C17 C18 H18C 109.5 . . ?
H18A C18 H18C 109.5 . . ?
H18B C18 H18C 109.5 . . ?
C17 C19 C20 110.4(2) . . ?
C17 C19 C4 114.3(2) . . ?
C20 C19 C4 110.9(2) . . ?
C17 C19 H19 106.9 . . ?
C20 C19 H19 106.9 . . ?
C4 C19 H19 106.9 . . ?
C7 C20 C25 108.5(2) . . ?
C7 C20 C19 108.4(2) . . ?
C25 C20 C19 109.2(2) . . ?
C7 C20 H20 110.2 . . ?
C25 C20 H20 110.2 . . ?
C19 C20 H20 110.2 . . ?
C22 C21 C8 122.1(3) . . ?
C22 C21 H21 119.0 . . ?
C8 C21 H21 119.0 . . ?
C21 C22 C23 122.0(3) . . ?
C21 C22 H22 119.0 . . ?
C23 C22 H22 119.0 . . ?
C22 C23 C6 116.6(3) . . ?
C22 C23 C27 121.2(3) . . ?
C6 C23 C27 122.1(3) . . ?
O3 C24 C5 123.6(3) . . ?
O3 C24 C25 123.9(2) . . ?
C5 C24 C25 112.5(2) . . ?
O4 C25 C26 111.0(2) . . ?
O4 C25 C24 107.4(2) . . ?
C26 C25 C24 109.8(2) . . ?
O4 C25 C20 108.1(2) . . ?
C26 C25 C20 112.8(2) . . ?
C24 C25 C20 107.5(2) . . ?
C25 C26 H26A 109.5 . . ?
C25 C26 H26B 109.5 . . ?
H26A C26 H26B 109.5 . . ?
C25 C26 H26C 109.5 . . ?
H26A C26 H26C 109.5 . . ?
H26B C26 H26C 109.5 . . ?
C23 C27 H27A 109.5 . . ?
C23 C27 H27B 109.5 . . ?
H27A C27 H27B 109.5 . . ?
C23 C27 H27C 109.5 . . ?
H27A C27 H27C 109.5 . . ?
H27B C27 H27C 109.5 . . ?
C9 C28 H28A 109.5 . . ?
C9 C28 H28B 109.5 . . ?
H28A C28 H28B 109.5 . . ?
C9 C28 H28C 109.5 . . ?
H28A C28 H28C 109.5 . . ?
H28B C28 H28C 109.5 . . ?
C1 C29 C14 114.0(2) . . ?
C1 C29 H29A 108.8 . . ?
C14 C29 H29A 108.8 . . ?
C1 C29 H29B 108.8 . . ?
C14 C29 H29B 108.8 . . ?
H29A C29 H29B 107.7 . . ?
C2 C30 H30A 109.5 . . ?
C2 C30 H30B 109.5 . . ?
H30A C30 H30B 109.5 . . ?
C2 C30 H30C 109.5 . . ?
H30A C30 H30C 109.5 . . ?
H30B C30 H30C 109.5 . . ?

loop_
_geom_bond_atom_site_label_1
_geom_bond_atom_site_label_2
_geom_bond_distance
_geom_bond_site_symmetry_2
_geom_bond_publ_flag
O1 C16 1.235(3) . ?
O2 C17 1.410(3) . ?
O2 H2 0.8400 . ?
O3 C24 1.208(4) . ?
O4 C25 1.429(4) . ?
O4 H4 0.8400 . ?
C1 C2 1.346(4) . ?
C1 C29 1.497(4) . ?
C1 H1 0.9500 . ?
C2 C3 1.470(3) . ?
C2 C30 1.504(4) . ?
C3 C15 1.348(4) . ?
C3 C4 1.523(4) . ?
C4 C14 1.563(4) . ?
C4 C19 1.564(4) . ?
C4 C5 1.600(4) . ?
C5 C6 1.511(4) . ?
C5 C24 1.522(4) . ?
C5 H5 1.0000 . ?
C6 C7 1.395(4) . ?
C6 C23 1.406(4) . ?
C7 C8 1.400(4) . ?
C7 C20 1.515(4) . ?
C8 C21 1.405(5) . ?
C8 C9 1.493(4) . ?
C9 C10 1.413(5) . ?
C9 C28 1.416(4) . ?
C10 H10A 0.9500 . ?
C10 H10B 0.9500 . ?
C11 C12 1.337(4) . ?
C11 H11A 0.9500 . ?
C11 H11B 0.9500 . ?
C12 C13 1.505(4) . ?
C12 C14 1.527(4) . ?
C13 H13A 0.9800 . ?
C13 H13B 0.9800 . ?
C13 H13C 0.9800 . ?
C14 C29 1.535(4) . ?
C14 H14 1.0000 . ?
C15 C16 1.449(4) . ?
C15 H15 0.9500 . ?
C16 C17 1.511(4) . ?
C17 C18 1.548(4) . ?
C17 C19 1.552(4) . ?
C18 H18A 0.9800 . ?
C18 H18B 0.9800 . ?
C18 H18C 0.9800 . ?
C19 C20 1.557(4) . ?
C19 H19 1.0000 . ?
C20 C25 1.550(4) . ?
C20 H20 1.0000 . ?
C21 C22 1.374(5) . ?
C21 H21 0.9500 . ?
C22 C23 1.387(4) . ?
C22 H22 0.9500 . ?
C23 C27 1.504(4) . ?
C24 C25 1.531(4) . ?
C25 C26 1.523(4) . ?
C26 H26A 0.9800 . ?
C26 H26B 0.9800 . ?
C26 H26C 0.9800 . ?
C27 H27A 0.9800 . ?
C27 H27B 0.9800 . ?
C27 H27C 0.9800 . ?
C28 H28A 0.9800 . ?
C28 H28B 0.9800 . ?
C28 H28C 0.9800 . ?
C29 H29A 0.9900 . ?
C29 H29B 0.9900 . ?
C30 H30A 0.9800 . ?
C30 H30B 0.9800 . ?
C30 H30C 0.9800 . ?

loop_
_geom_hbond_atom_site_label_D
_geom_hbond_atom_site_label_H
_geom_hbond_atom_site_label_A
_geom_hbond_distance_DH
_geom_hbond_distance_HA
_geom_hbond_distance_DA
_geom_hbond_angle_DHA
_geom_hbond_site_symmetry_A
C26 H26C O2 0.98 2.63 3.139(3) 112.7 3_656
O4 H4 O1 0.84 1.92 2.749(3) 171.1 1_455
O2 H2 O1 0.84 2.14 2.639(3) 117.5 .
C26 H26C O2 0.98 2.63 3.139(3) 112.7 3_656
O4 H4 O1 0.84 1.92 2.749(3) 171.1 1_455
O2 H2 O1 0.84 2.14 2.639(3) 117.5 .
C26 H26C O2 0.98 2.63 3.139(3) 112.7 3_656
O4 H4 O1 0.84 1.92 2.749(3) 171.1 1_455
O2 H2 O1 0.84 2.14 2.639(3) 117.5 .
C26 H26C O2 0.98 2.63 3.139(3) 112.7 3_656
O4 H4 O1 0.84 1.92 2.749(3) 171.1 1_455
O2 H2 O1 0.84 2.14 2.639(3) 117.5 .
O2 H2 O1 0.84 2.14 2.639(3) 117.5 .
O4 H4 O1 0.84 1.92 2.749(3) 171.1 1_455
C26 H26C O2 0.98 2.63 3.139(3) 112.7 3_656
O2 H2 O1 0.84 2.14 2.639(3) 117.5 .
O4 H4 O1 0.84 1.92 2.749(3) 171.1 1_455
C26 H26C O2 0.98 2.63 3.139(3) 112.7 3_656
O2 H2 O1 0.84 2.14 2.639(3) 117.5 .
O4 H4 O1 0.84 1.92 2.749(3) 171.1 1_455
C26 H26C O2 0.98 2.63 3.139(3) 112.7 3_656
O2 H2 O1 0.84 2.14 2.639(3) 117.5 .
O4 H4 O1 0.84 1.92 2.749(3) 171.1 1_455
C26 H26C O2 0.98 2.63 3.139(3) 112.7 3_656

loop_
_geom_torsion_atom_site_label_1
_geom_torsion_atom_site_label_2
_geom_torsion_atom_site_label_3
_geom_torsion_atom_site_label_4
_geom_torsion
_geom_torsion_site_symmetry_1
_geom_torsion_site_symmetry_2
_geom_torsion_site_symmetry_3
_geom_torsion_site_symmetry_4
_geom_torsion_publ_flag
C29 C1 C2 C3 0.5(4) . . . . ?
C29 C1 C2 C30 -177.6(3) . . . . ?
C1 C2 C3 C15 -175.4(3) . . . . ?
C30 C2 C3 C15 2.8(4) . . . . ?
C1 C2 C3 C4 13.8(4) . . . . ?
C30 C2 C3 C4 -168.0(2) . . . . ?
C15 C3 C4 C14 148.1(3) . . . . ?
C2 C3 C4 C14 -41.1(3) . . . . ?
C15 C3 C4 C19 19.6(4) . . . . ?
C2 C3 C4 C19 -169.6(2) . . . . ?
C15 C3 C4 C5 -96.6(3) . . . . ?
C2 C3 C4 C5 74.2(3) . . . . ?
C3 C4 C5 C6 70.1(3) . . . . ?
C14 C4 C5 C6 -172.4(2) . . . . ?
C19 C4 C5 C6 -52.8(3) . . . . ?
C3 C4 C5 C24 -174.5(2) . . . . ?
C14 C4 C5 C24 -56.9(3) . . . . ?
C19 C4 C5 C24 62.7(2) . . . . ?
C24 C5 C6 C7 -56.3(3) . . . . ?
C4 C5 C6 C7 59.5(3) . . . . ?
C24 C5 C6 C23 125.7(3) . . . . ?
C4 C5 C6 C23 -118.5(3) . . . . ?
C23 C6 C7 C8 0.4(4) . . . . ?
C5 C6 C7 C8 -177.6(2) . . . . ?
C23 C6 C7 C20 176.4(2) . . . . ?
C5 C6 C7 C20 -1.7(3) . . . . ?
C6 C7 C8 C21 -1.0(4) . . . . ?
C20 C7 C8 C21 -176.2(3) . . . . ?
C6 C7 C8 C9 176.1(3) . . . . ?
C20 C7 C8 C9 0.9(5) . . . . ?
C7 C8 C9 C10 51.4(5) . . . . ?
C21 C8 C9 C10 -131.5(3) . . . . ?
C7 C8 C9 C28 -131.6(4) . . . . ?
C21 C8 C9 C28 45.5(4) . . . . ?
C11 C12 C14 C29 132.2(3) . . . . ?
C13 C12 C14 C29 -44.7(4) . . . . ?
C11 C12 C14 C4 -101.4(3) . . . . ?
C13 C12 C14 C4 81.7(3) . . . . ?
C3 C4 C14 C12 -73.3(3) . . . . ?
C19 C4 C14 C12 57.9(3) . . . . ?
C5 C4 C14 C12 174.6(2) . . . . ?
C3 C4 C14 C29 53.9(3) . . . . ?
C19 C4 C14 C29 -174.9(2) . . . . ?
C5 C4 C14 C29 -58.3(3) . . . . ?
C2 C3 C15 C16 177.1(3) . . . . ?
C4 C3 C15 C16 -12.6(4) . . . . ?
C3 C15 C16 O1 165.0(3) . . . . ?
C3 C15 C16 C17 -22.4(4) . . . . ?
O1 C16 C17 O2 -16.4(4) . . . . ?
C15 C16 C17 O2 170.7(2) . . . . ?
O1 C16 C17 C18 99.2(3) . . . . ?
C15 C16 C17 C18 -73.8(3) . . . . ?
O1 C16 C17 C19 -139.7(3) . . . . ?
C15 C16 C17 C19 47.4(3) . . . . ?
O2 C17 C19 C20 -35.8(3) . . . . ?
C16 C17 C19 C20 87.8(3) . . . . ?
C18 C17 C19 C20 -154.4(2) . . . . ?
O2 C17 C19 C4 -161.7(2) . . . . ?
C16 C17 C19 C4 -38.1(3) . . . . ?
C18 C17 C19 C4 79.7(3) . . . . ?
C3 C4 C19 C17 7.2(3) . . . . ?
C14 C4 C19 C17 -121.2(2) . . . . ?
C5 C4 C19 C17 121.3(2) . . . . ?
C3 C4 C19 C20 -118.4(2) . . . . ?
C14 C4 C19 C20 113.1(2) . . . . ?
C5 C4 C19 C20 -4.3(3) . . . . ?
C6 C7 C20 C25 60.2(3) . . . . ?
C8 C7 C20 C25 -124.2(3) . . . . ?
C6 C7 C20 C19 -58.2(3) . . . . ?
C8 C7 C20 C19 117.4(3) . . . . ?
C17 C19 C20 C7 -67.8(3) . . . . ?
C4 C19 C20 C7 60.0(3) . . . . ?
C17 C19 C20 C25 174.1(2) . . . . ?
C4 C19 C20 C25 -58.0(3) . . . . ?
C7 C8 C21 C22 0.8(5) . . . . ?
C9 C8 C21 C22 -176.5(3) . . . . ?
C8 C21 C22 C23 0.0(5) . . . . ?
C21 C22 C23 C6 -0.5(4) . . . . ?
C21 C22 C23 C27 177.9(3) . . . . ?
C7 C6 C23 C22 0.3(4) . . . . ?
C5 C6 C23 C22 178.2(3) . . . . ?
C7 C6 C23 C27 -178.1(3) . . . . ?
C5 C6 C23 C27 -0.2(4) . . . . ?
C6 C5 C24 O3 -124.4(3) . . . . ?
C4 C5 C24 O3 118.4(3) . . . . ?
C6 C5 C24 C25 56.4(3) . . . . ?
C4 C5 C24 C25 -60.7(3) . . . . ?
O3 C24 C25 O4 -64.5(4) . . . . ?
C5 C24 C25 O4 114.6(2) . . . . ?
O3 C24 C25 C26 56.3(4) . . . . ?
C5 C24 C25 C26 -124.6(3) . . . . ?
O3 C24 C25 C20 179.3(3) . . . . ?
C5 C24 C25 C20 -1.5(3) . . . . ?
C7 C20 C25 O4 -172.0(2) . . . . ?
C19 C20 C25 O4 -54.1(3) . . . . ?
C7 C20 C25 C26 64.9(3) . . . . ?
C19 C20 C25 C26 -177.2(2) . . . . ?
C7 C20 C25 C24 -56.4(3) . . . . ?
C19 C20 C25 C24 61.6(3) . . . . ?
C2 C1 C29 C14 14.2(4) . . . . ?
C12 C14 C29 C1 87.7(3) . . . . ?
C4 C14 C29 C1 -40.7(3) . . . . ?
